data_7206862
loop_
_publ_author_name
'Kan, Wei-Qiu'
'Ma, Jian-Fang'
'Liu, Ying-Ying'
'Wu, Hua'
'Yang, Jin'

_publ_section_title
;
 pH-Dependent assembly of two octamolybdate hybrid materials: A
 self-threading CdSO4-type framework and a 3D 4-connected framework
;
_journal_issue 23
_journal_name_full CrystEngComm
_journal_page_first 7037
_journal_paper_doi 10.1039/c1ce06000g
_journal_volume 13
_journal_year 2011
_chemical_formula_moiety 'C25 H35 Co Mo4 N10 O13, (H2 O)'
_chemical_formula_sum 'C25 H37 Co Mo4 N10 O14'
_chemical_formula_weight 1144.34
_chemical_name_systematic
;
?
;
_space_group_IT_number 14
_symmetry_cell_setting monoclinic
_symmetry_space_group_name_Hall '-P 2yn'
_symmetry_space_group_name_H-M 'P 1 21/n 1'
_atom_sites_solution_hydrogens geom
_atom_sites_solution_primary direct
_atom_sites_solution_secondary difmap
_audit_creation_method SHELXL-97
_cell_angle_alpha 90.00
_cell_angle_beta 96.816(5)
_cell_angle_gamma 90.00
_cell_formula_units_Z 4
_cell_length_a 11.7854(6)
_cell_length_b 15.6884(8)
_cell_length_c 19.6861(11)
_cell_measurement_reflns_used 3802
_cell_measurement_temperature 293(2)
_cell_measurement_theta_max 29.2816
_cell_measurement_theta_min 3.1201
_cell_volume 3614.1(3)
_computing_cell_refinement CrysAlis
_computing_data_collection 'CrysAlis (Oxford Diffraction, 2006)'
_computing_data_reduction CrysAlis
_computing_structure_refinement 'SHELXL-97 (Sheldrick, 1997)'
_computing_structure_solution 'SHELXL-97 (Sheldrick, 1997)'
_diffrn_ambient_temperature 293(2)
_diffrn_detector_area_resol_mean 10.0
_diffrn_measured_fraction_theta_full 0.996
_diffrn_measured_fraction_theta_max 0.842
_diffrn_measurement_device_type 'Oxford Diffraction Gemini R Ultra'
_diffrn_measurement_method '\w scan'
_diffrn_radiation_monochromator graphite
_diffrn_radiation_source 'fine-focus sealed tube'
_diffrn_radiation_type MoK\a
_diffrn_radiation_wavelength 0.71073
_diffrn_reflns_av_R_equivalents 0.0475
_diffrn_reflns_av_sigmaI/netI 0.0836
_diffrn_reflns_limit_h_max 16
_diffrn_reflns_limit_h_min -13
_diffrn_reflns_limit_k_max 21
_diffrn_reflns_limit_k_min -19
_diffrn_reflns_limit_l_max 19
_diffrn_reflns_limit_l_min -27
_diffrn_reflns_number 16481
_diffrn_reflns_theta_full 25.00
_diffrn_reflns_theta_max 29.35
_diffrn_reflns_theta_min 3.13
_exptl_absorpt_coefficient_mu 1.878
_exptl_absorpt_correction_T_max 1.00000
_exptl_absorpt_correction_T_min 0.97374
_exptl_absorpt_correction_type multi-scan
_exptl_absorpt_process_details
;
CrysAlis (Oxford Diffraction, 2006)
;
_exptl_crystal_colour pink
_exptl_crystal_density_diffrn 2.103
_exptl_crystal_density_method 'not measured'
_exptl_crystal_description block
_exptl_crystal_F_000 2256
_exptl_crystal_size_max 0.25
_exptl_crystal_size_mid 0.22
_exptl_crystal_size_min 0.20
_refine_diff_density_max 0.851
_refine_diff_density_min -1.081
_refine_diff_density_rms 0.171
_refine_ls_extinction_method none
_refine_ls_goodness_of_fit_ref 1.067
_refine_ls_hydrogen_treatment constr
_refine_ls_matrix_type full
_refine_ls_number_parameters 487
_refine_ls_number_reflns 8346
_refine_ls_number_restraints 0
_refine_ls_restrained_S_all 1.067
_refine_ls_R_factor_all 0.0828
_refine_ls_R_factor_gt 0.0493
_refine_ls_shift/su_max 0.001
_refine_ls_shift/su_mean 0.000
_refine_ls_structure_factor_coef Fsqd
_refine_ls_weighting_details 'calc w=1/[\s^2^(Fo^2^)+(0.0320P)^2^+0.5582P] where P=(Fo^2^+2Fc^2^)/3'
_refine_ls_weighting_scheme calc
_refine_ls_wR_factor_gt 0.0895
_refine_ls_wR_factor_ref 0.1087
_reflns_number_gt 5907
_reflns_number_total 8346
_reflns_threshold_expression >2\s(I)
_cod_data_source_file c1ce06000g.txt
_cod_data_source_block compound-2
_cod_depositor_comments
;
The following automatic conversions were performed:

'_symmetry_cell_setting' value 'MONOCLINIC' changed to 'monoclinic'
according to /home/saulius/struct/CIF-dictionaries/cif_core.dic
dictionary named 'cif_core.dic' version 2.4.1 from 2010-06-29.

Automatic conversion script
Id: cif_fix_values 1715 2011-07-08 13:25:40Z adriana 
;
_cod_original_sg_symbol_H-M p21/n
_cod_database_code 7206862

loop_
_symmetry_equiv_pos_as_xyz
'x, y, z'
'-x+1/2, y+1/2, -z+1/2'
'-x, -y, -z'
'x-1/2, -y-1/2, z-1/2'

loop_
_atom_site_label
_atom_site_type_symbol
_atom_site_fract_x
_atom_site_fract_y
_atom_site_fract_z
_atom_site_U_iso_or_equiv
_atom_site_adp_type
_atom_site_occupancy
_atom_site_symmetry_multiplicity
_atom_site_calc_flag
_atom_site_refinement_flags
Co1 Co 0.35161(7) -0.01205(5) 0.76856(4) 0.0307(2) Uani 1 1 d .
Mo1 Mo 0.58177(4) 0.16308(3) 0.36982(2) 0.02134(12) Uani 1 1 d .
Mo2 Mo 0.40216(4) 0.07907(3) 0.47152(2) 0.01869(12) Uani 1 1 d .
Mo3 Mo 0.54169(4) 0.06636(3) 0.63904(2) 0.02075(12) Uani 1 1 d .
Mo4 Mo 0.66742(4) 0.17539(3) 0.53048(3) 0.02326(13) Uani 1 1 d .
C1 C 0.3258(5) 0.1459(4) 0.2900(3) 0.0283(13) Uani 1 1 d .
H1 H 0.3208 0.0887 0.3017 0.034 Uiso 1 1 calc R
C2 C 0.3866(6) 0.2740(4) 0.2825(4) 0.0405(17) Uani 1 1 d .
H2 H 0.4321 0.3225 0.2887 0.049 Uiso 1 1 calc R
C3 C 0.2844(6) 0.2700(4) 0.2449(4) 0.050(2) Uani 1 1 d .
H3 H 0.2474 0.3143 0.2198 0.060 Uiso 1 1 calc R
C4 C 0.1372(5) 0.1538(5) 0.2188(3) 0.0425(17) Uani 1 1 d .
H4A H 0.1396 0.0923 0.2234 0.051 Uiso 1 1 calc R
H4B H 0.1282 0.1672 0.1703 0.051 Uiso 1 1 calc R
C5 C 0.0333(6) 0.1879(5) 0.2504(4) 0.0490(19) Uani 1 1 d .
H5A H 0.0336 0.2496 0.2481 0.059 Uiso 1 1 calc R
H5B H -0.0357 0.1680 0.2231 0.059 Uiso 1 1 calc R
C6 C 0.0293(6) 0.1615(4) 0.3233(4) 0.0453(18) Uani 1 1 d .
H6A H 0.0893 0.1910 0.3521 0.054 Uiso 1 1 calc R
H6B H 0.0446 0.1008 0.3274 0.054 Uiso 1 1 calc R
C7 C -0.0863(6) 0.1805(4) 0.3494(4) 0.0509(19) Uani 1 1 d .
H7A H -0.1471 0.1579 0.3168 0.061 Uiso 1 1 calc R
H7B H -0.0891 0.1507 0.3924 0.061 Uiso 1 1 calc R
C8 C -0.0899(6) 0.3148(5) 0.4197(3) 0.0492(19) Uani 1 1 d .
H8 H -0.0654 0.2926 0.4628 0.059 Uiso 1 1 calc R
C9 C -0.1149(7) 0.3973(5) 0.4038(4) 0.0499(19) Uani 1 1 d .
H9 H -0.1093 0.4420 0.4351 0.060 Uiso 1 1 calc R
C10 C -0.1452(5) 0.3272(4) 0.3103(3) 0.0379(16) Uani 1 1 d .
H10 H -0.1653 0.3127 0.2647 0.045 Uiso 1 1 calc R
C11 C 0.5953(6) 0.0152(5) 0.8297(3) 0.0427(17) Uani 1 1 d .
H11 H 0.5936 0.0674 0.8072 0.051 Uiso 1 1 calc R
C12 C 0.5516(7) -0.1100(4) 0.8612(4) 0.054(2) Uani 1 1 d .
H12 H 0.5131 -0.1613 0.8645 0.065 Uiso 1 1 calc R
C13 C 0.6532(7) -0.0892(5) 0.8963(4) 0.060(2) Uani 1 1 d .
H13 H 0.6963 -0.1231 0.9284 0.072 Uiso 1 1 calc R
C14 C 0.7770(7) 0.0425(5) 0.9049(5) 0.069(3) Uani 1 1 d .
H14A H 0.8178 0.0638 0.8685 0.083 Uiso 1 1 calc R
H14B H 0.8295 0.0085 0.9356 0.083 Uiso 1 1 calc R
C15 C 0.7318(7) 0.1184(5) 0.9447(5) 0.069(2) Uani 1 1 d .
H15A H 0.6733 0.1481 0.9149 0.083 Uiso 1 1 calc R
H15B H 0.6965 0.0963 0.9832 0.083 Uiso 1 1 calc R
C16 C 0.8218(8) 0.1794(5) 0.9702(4) 0.068(3) Uani 1 1 d .
H16A H 0.7863 0.2342 0.9765 0.081 Uiso 1 1 calc R
H16B H 0.8726 0.1866 0.9353 0.081 Uiso 1 1 calc R
C17 C 0.8923(7) 0.1558(5) 1.0358(4) 0.062(2) Uani 1 1 d .
H17A H 0.9261 0.1001 1.0306 0.074 Uiso 1 1 calc R
H17B H 0.9542 0.1965 1.0450 0.074 Uiso 1 1 calc R
C18 C 0.7826(6) 0.2224(4) 1.1252(4) 0.0432(17) Uani 1 1 d .
H18 H 0.7920 0.2798 1.1153 0.052 Uiso 1 1 calc R
C19 C 0.7903(6) 0.0818(4) 1.1236(3) 0.0387(16) Uani 1 1 d .
H19 H 0.8074 0.0267 1.1107 0.046 Uiso 1 1 calc R
C20 C 0.7219(6) 0.1885(4) 1.1734(4) 0.0437(17) Uani 1 1 d .
H20 H 0.6822 0.2201 1.2028 0.052 Uiso 1 1 calc R
C21 C 0.1955(5) 0.0363(4) 0.6418(3) 0.0325(14) Uani 1 1 d .
H21 H 0.2510 0.0174 0.6155 0.039 Uiso 1 1 calc R
C22 C 0.1053(7) 0.0639(5) 0.7257(4) 0.064(3) Uani 1 1 d .
H22 H 0.0855 0.0676 0.7699 0.077 Uiso 1 1 calc R
C23 C 0.0410(6) 0.0931(5) 0.6686(4) 0.063(2) Uani 1 1 d .
H23 H -0.0294 0.1205 0.6666 0.075 Uiso 1 1 calc R
C24 C 0.0706(6) 0.0998(4) 0.5438(3) 0.0408(17) Uani 1 1 d .
H24A H 0.1321 0.1347 0.5304 0.049 Uiso 1 1 calc R
H24B H 0.0016 0.1340 0.5390 0.049 Uiso 1 1 calc R
C25 C 0.0533(6) 0.0230(5) 0.4959(4) 0.052(2) Uani 1 1 d .
H25A H 0.0512 0.0422 0.4490 0.063 Uiso 1 1 calc R
H25B H 0.1175 -0.0156 0.5054 0.063 Uiso 1 1 calc R
N1 N 0.4137(4) 0.1958(3) 0.3105(2) 0.0245(11) Uani 1 1 d .
N2 N 0.2445(4) 0.1888(3) 0.2500(3) 0.0327(12) Uani 1 1 d .
N3 N -0.1078(5) 0.2711(3) 0.3599(3) 0.0406(14) Uani 1 1 d .
N4 N -0.1497(5) 0.4055(3) 0.3350(3) 0.0371(13) Uani 1 1 d .
N5 N 0.5144(4) -0.0419(3) 0.8194(3) 0.0366(13) Uani 1 1 d .
N6 N 0.6811(5) -0.0100(4) 0.8763(3) 0.0500(16) Uani 1 1 d .
N7 N 0.8268(5) 0.1536(3) 1.0943(3) 0.0388(13) Uani 1 1 d .
N8 N 0.7279(4) 0.1005(3) 1.1723(3) 0.0363(13) Uani 1 1 d .
N9 N 0.2023(4) 0.0284(3) 0.7083(3) 0.0316(12) Uani 1 1 d .
N10 N 0.0983(4) 0.0749(3) 0.6164(3) 0.0327(12) Uani 1 1 d .
O1 O 0.6079(3) 0.2685(2) 0.3575(2) 0.0351(10) Uani 1 1 d .
O2 O 0.6322(3) 0.1125(2) 0.3015(2) 0.0292(9) Uani 1 1 d .
O1W O 0.5844(6) 0.4199(3) 0.4334(3) 0.0813(18) Uani 1 1 d .
O3 O 0.4871(3) 0.0513(2) 0.38480(18) 0.0207(8) Uani 1 1 d .
O4 O 0.4954(3) 0.1756(2) 0.46010(18) 0.0198(8) Uani 1 1 d .
O13 O 0.6986(3) 0.1367(2) 0.43979(18) 0.0250(9) Uani 1 1 d .
O12 O 0.6731(4) 0.2833(2) 0.5200(2) 0.0368(11) Uani 1 1 d .
O11 O 0.7959(3) 0.1498(3) 0.5731(2) 0.0370(11) Uani 1 1 d .
O10 O 0.5730(3) 0.1764(2) 0.60503(19) 0.0244(9) Uani 1 1 d .
O7 O 0.5936(3) 0.0449(2) 0.53523(18) 0.0210(8) Uani 1 1 d .
O5 O 0.2730(3) 0.1052(2) 0.4300(2) 0.0286(9) Uani 1 1 d .
O6 O 0.3834(3) 0.0888(2) 0.55798(19) 0.0250(9) Uani 1 1 d .
O8 O 0.4468(3) 0.0780(2) 0.69913(19) 0.0295(9) Uani 1 1 d .
O9 O 0.6707(3) 0.0516(2) 0.6870(2) 0.0300(10) Uani 1 1 d .

loop_
_atom_site_aniso_label
_atom_site_aniso_U_11
_atom_site_aniso_U_22
_atom_site_aniso_U_33
_atom_site_aniso_U_23
_atom_site_aniso_U_13
_atom_site_aniso_U_12
Co1 0.0307(5) 0.0328(4) 0.0280(5) 0.0003(4) 0.0012(4) 0.0011(4)
Mo1 0.0208(2) 0.0222(2) 0.0211(3) 0.0010(2) 0.0029(2) -0.00141(19)
Mo2 0.0175(2) 0.0193(2) 0.0191(2) -0.0004(2) 0.00162(19) 0.00031(18)
Mo3 0.0231(3) 0.0207(2) 0.0180(2) -0.0018(2) 0.0006(2) -0.00107(19)
Mo4 0.0216(3) 0.0247(2) 0.0229(3) -0.0017(2) 0.0003(2) -0.0045(2)
C1 0.031(3) 0.028(3) 0.026(3) 0.003(3) 0.003(3) 0.007(3)
C2 0.035(4) 0.031(3) 0.053(4) 0.016(3) -0.007(3) -0.001(3)
C3 0.034(4) 0.039(4) 0.072(5) 0.026(4) -0.009(4) 0.004(3)
C4 0.030(4) 0.060(4) 0.035(4) 0.000(3) -0.006(3) 0.006(3)
C5 0.038(4) 0.061(5) 0.045(4) 0.004(4) -0.008(4) 0.013(3)
C6 0.037(4) 0.049(4) 0.050(5) 0.009(4) 0.004(4) 0.005(3)
C7 0.047(4) 0.043(4) 0.064(5) 0.015(4) 0.010(4) 0.001(3)
C8 0.060(5) 0.063(5) 0.026(4) 0.012(4) 0.010(4) 0.007(4)
C9 0.066(5) 0.052(4) 0.030(4) 0.002(3) 0.000(4) 0.004(4)
C10 0.039(4) 0.040(4) 0.034(4) 0.001(3) 0.003(3) -0.004(3)
C11 0.045(4) 0.051(4) 0.030(4) -0.001(3) -0.002(3) 0.008(3)
C12 0.050(5) 0.042(4) 0.067(5) 0.015(4) -0.007(4) 0.006(3)
C13 0.051(5) 0.050(5) 0.074(6) 0.018(4) -0.016(5) 0.014(4)
C14 0.047(5) 0.072(6) 0.082(7) -0.017(5) -0.019(5) 0.001(4)
C15 0.066(6) 0.071(6) 0.067(6) -0.001(5) -0.007(5) -0.006(5)
C16 0.089(7) 0.058(5) 0.055(5) 0.006(4) 0.003(5) -0.023(5)
C17 0.073(6) 0.068(5) 0.046(5) 0.010(4) 0.014(5) -0.024(4)
C18 0.054(4) 0.032(3) 0.042(4) 0.001(3) 0.000(4) -0.001(3)
C19 0.048(4) 0.035(3) 0.034(4) -0.004(3) 0.007(3) -0.006(3)
C20 0.051(4) 0.040(4) 0.041(4) -0.004(3) 0.004(4) -0.001(3)
C21 0.020(3) 0.046(4) 0.031(4) 0.006(3) 0.000(3) 0.004(3)
C22 0.065(5) 0.107(7) 0.021(4) -0.007(4) 0.006(4) 0.042(5)
C23 0.047(5) 0.105(7) 0.035(4) -0.020(4) 0.000(4) 0.045(4)
C24 0.047(4) 0.042(4) 0.031(4) 0.002(3) -0.008(3) -0.008(3)
C25 0.048(5) 0.076(5) 0.033(4) 0.016(4) 0.001(4) 0.005(4)
N1 0.025(3) 0.026(2) 0.023(3) 0.006(2) 0.006(2) 0.003(2)
N2 0.022(3) 0.044(3) 0.031(3) 0.004(3) -0.001(2) 0.005(2)
N3 0.042(3) 0.035(3) 0.046(4) 0.013(3) 0.010(3) 0.002(3)
N4 0.042(3) 0.039(3) 0.031(3) 0.001(3) 0.005(3) 0.002(2)
N5 0.035(3) 0.042(3) 0.032(3) 0.003(3) -0.001(3) 0.002(3)
N6 0.038(3) 0.054(4) 0.053(4) -0.012(3) -0.015(3) 0.007(3)
N7 0.043(3) 0.047(3) 0.028(3) 0.006(3) 0.006(3) -0.011(3)
N8 0.039(3) 0.032(3) 0.038(3) 0.001(2) 0.009(3) -0.003(2)
N9 0.027(3) 0.039(3) 0.029(3) 0.000(2) 0.001(2) 0.011(2)
N10 0.033(3) 0.035(3) 0.028(3) -0.002(2) -0.001(2) 0.003(2)
O1 0.041(3) 0.030(2) 0.035(2) 0.0060(19) 0.005(2) -0.0081(19)
O2 0.025(2) 0.036(2) 0.027(2) -0.0010(19) 0.0049(18) 0.0009(17)
O1W 0.099(5) 0.055(3) 0.092(5) 0.006(3) 0.020(4) 0.003(3)
O3 0.023(2) 0.0223(18) 0.0170(19) 0.0007(16) 0.0028(16) -0.0024(15)
O4 0.0212(19) 0.0196(18) 0.0185(19) 0.0039(16) 0.0019(16) -0.0038(15)
O13 0.021(2) 0.032(2) 0.021(2) -0.0018(17) 0.0012(17) 0.0006(16)
O12 0.044(3) 0.029(2) 0.037(3) -0.0034(19) 0.000(2) -0.0125(19)
O11 0.026(2) 0.051(3) 0.032(2) -0.003(2) -0.003(2) -0.002(2)
O10 0.030(2) 0.0209(18) 0.022(2) -0.0050(17) 0.0012(18) -0.0013(16)
O7 0.021(2) 0.0219(18) 0.020(2) -0.0007(16) 0.0051(17) -0.0026(15)
O5 0.024(2) 0.031(2) 0.029(2) 0.0008(18) -0.0012(18) 0.0054(17)
O6 0.026(2) 0.0257(19) 0.024(2) -0.0009(17) 0.0062(18) 0.0014(16)
O8 0.035(2) 0.035(2) 0.019(2) -0.0023(18) 0.0042(18) 0.0009(18)
O9 0.030(2) 0.029(2) 0.029(2) -0.0005(18) -0.0040(19) -0.0038(17)

loop_
_atom_type_symbol
_atom_type_description
_atom_type_scat_dispersion_real
_atom_type_scat_dispersion_imag
_atom_type_scat_source
C C 0.0033 0.0016 'International Tables Vol C Tables 4.2.6.8 and 6.1.1.4'
H H 0.0000 0.0000 'International Tables Vol C Tables 4.2.6.8 and 6.1.1.4'
N N 0.0061 0.0033 'International Tables Vol C Tables 4.2.6.8 and 6.1.1.4'
O O 0.0106 0.0060 'International Tables Vol C Tables 4.2.6.8 and 6.1.1.4'
Co Co 0.3494 0.9721 'International Tables Vol C Tables 4.2.6.8 and 6.1.1.4'
Mo Mo -1.6832 0.6857 'International Tables Vol C Tables 4.2.6.8 and 6.1.1.4'

loop_
_geom_angle_atom_site_label_1
_geom_angle_atom_site_label_2
_geom_angle_atom_site_label_3
_geom_angle
_geom_angle_site_symmetry_1
_geom_angle_site_symmetry_3
N9 Co1 N8 96.5(2) . 3_657
N9 Co1 N5 171.6(2) . .
N8 Co1 N5 91.8(2) 3_657 .
N9 Co1 O2 89.51(17) . 3_656
N8 Co1 O2 87.11(18) 3_657 3_656
N5 Co1 O2 89.80(18) . 3_656
N9 Co1 N4 92.4(2) . 4_666
N8 Co1 N4 98.2(2) 3_657 4_666
N5 Co1 N4 87.5(2) . 4_666
O2 Co1 N4 174.09(19) 3_656 4_666
N9 Co1 O8 85.17(17) . .
N8 Co1 O8 175.74(18) 3_657 .
N5 Co1 O8 86.50(18) . .
O2 Co1 O8 89.00(14) 3_656 .
N4 Co1 O8 85.61(17) 4_666 .
O1 Mo1 O2 104.51(19) . .
O1 Mo1 O13 100.91(18) . .
O2 Mo1 O13 100.38(17) . .
O1 Mo1 O3 158.44(17) . .
O2 Mo1 O3 87.92(16) . .
O13 Mo1 O3 93.90(15) . .
O1 Mo1 O4 98.00(17) . .
O2 Mo1 O4 157.28(16) . .
O13 Mo1 O4 78.00(15) . .
O3 Mo1 O4 69.70(13) . .
O1 Mo1 N1 82.33(18) . .
O2 Mo1 N1 93.68(17) . .
O13 Mo1 N1 164.19(17) . .
O3 Mo1 N1 79.31(15) . .
O4 Mo1 N1 86.24(15) . .
O1 Mo1 Mo4 92.33(14) . .
O2 Mo1 Mo4 134.28(13) . .
O13 Mo1 Mo4 34.06(11) . .
O3 Mo1 Mo4 91.25(10) . .
O4 Mo1 Mo4 46.15(9) . .
N1 Mo1 Mo4 131.02(12) . .
O5 Mo2 O6 103.79(18) . .
O5 Mo2 O4 104.44(17) . .
O6 Mo2 O4 100.80(16) . .
O5 Mo2 O7 103.79(16) . 3_656
O6 Mo2 O7 99.24(16) . 3_656
O4 Mo2 O7 140.07(15) . 3_656
O5 Mo2 O3 98.31(16) . .
O6 Mo2 O3 157.86(15) . .
O4 Mo2 O3 74.56(14) . .
O7 Mo2 O3 73.90(14) 3_656 .
O5 Mo2 O7 178.06(15) . .
O6 Mo2 O7 75.05(14) . .
O4 Mo2 O7 74.38(13) . .
O7 Mo2 O7 77.99(14) 3_656 .
O3 Mo2 O7 82.89(13) . .
O9 Mo3 O8 103.97(19) . .
O9 Mo3 O10 96.94(17) . .
O8 Mo3 O10 108.20(17) . .
O9 Mo3 O3 97.12(16) . 3_656
O8 Mo3 O3 99.11(17) . 3_656
O10 Mo3 O3 145.09(16) . 3_656
O9 Mo3 O7 99.40(17) . .
O8 Mo3 O7 155.92(15) . .
O10 Mo3 O7 74.25(14) . .
O3 Mo3 O7 72.01(14) 3_656 .
O9 Mo3 O6 170.33(17) . .
O8 Mo3 O6 85.56(16) . .
O10 Mo3 O6 78.19(14) . .
O3 Mo3 O6 82.79(13) 3_656 .
O7 Mo3 O6 71.32(13) . .
O11 Mo4 O12 104.5(2) . .
O11 Mo4 O10 100.76(18) . .
O12 Mo4 O10 96.71(18) . .
O11 Mo4 O13 97.15(18) . .
O12 Mo4 O13 100.52(18) . .
O10 Mo4 O13 151.12(15) . .
O11 Mo4 O7 95.27(17) . .
O12 Mo4 O7 159.37(17) . .
O10 Mo4 O7 73.45(14) . .
O13 Mo4 O7 82.55(14) . .
O11 Mo4 O4 165.10(17) . .
O12 Mo4 O4 88.29(16) . .
O10 Mo4 O4 85.00(14) . .
O13 Mo4 O4 72.61(14) . .
O7 Mo4 O4 73.04(12) . .
O11 Mo4 Mo1 129.28(15) . .
O12 Mo4 Mo1 87.30(14) . .
O10 Mo4 Mo1 127.10(11) . .
O13 Mo4 Mo1 32.37(10) . .
O7 Mo4 Mo1 84.69(9) . .
O4 Mo4 Mo1 42.26(9) . .
N1 C1 N2 111.0(5) . .
N1 C1 H1 124.5 . .
N2 C1 H1 124.5 . .
C3 C2 N1 109.4(5) . .
C3 C2 H2 125.3 . .
N1 C2 H2 125.3 . .
C2 C3 N2 107.3(5) . .
C2 C3 H3 126.4 . .
N2 C3 H3 126.4 . .
N2 C4 C5 113.3(5) . .
N2 C4 H4A 108.9 . .
C5 C4 H4A 108.9 . .
N2 C4 H4B 108.9 . .
C5 C4 H4B 108.9 . .
H4A C4 H4B 107.7 . .
C6 C5 C4 114.1(6) . .
C6 C5 H5A 108.7 . .
C4 C5 H5A 108.7 . .
C6 C5 H5B 108.7 . .
C4 C5 H5B 108.7 . .
H5A C5 H5B 107.6 . .
C5 C6 C7 113.3(6) . .
C5 C6 H6A 108.9 . .
C7 C6 H6A 108.9 . .
C5 C6 H6B 108.9 . .
C7 C6 H6B 108.9 . .
H6A C6 H6B 107.7 . .
N3 C7 C6 114.2(6) . .
N3 C7 H7A 108.7 . .
C6 C7 H7A 108.7 . .
N3 C7 H7B 108.7 . .
C6 C7 H7B 108.7 . .
H7A C7 H7B 107.6 . .
C9 C8 N3 106.0(6) . .
C9 C8 H8 127.0 . .
N3 C8 H8 127.0 . .
C8 C9 N4 110.4(6) . .
C8 C9 H9 124.8 . .
N4 C9 H9 124.8 . .
N4 C10 N3 111.4(6) . .
N4 C10 H10 124.3 . .
N3 C10 H10 124.3 . .
N5 C11 N6 112.4(6) . .
N5 C11 H11 123.8 . .
N6 C11 H11 123.8 . .
C13 C12 N5 108.4(7) . .
C13 C12 H12 125.8 . .
N5 C12 H12 125.8 . .
C12 C13 N6 107.7(6) . .
C12 C13 H13 126.1 . .
N6 C13 H13 126.1 . .
N6 C14 C15 109.3(7) . .
N6 C14 H14A 109.8 . .
C15 C14 H14A 109.8 . .
N6 C14 H14B 109.8 . .
C15 C14 H14B 109.8 . .
H14A C14 H14B 108.3 . .
C16 C15 C14 113.2(8) . .
C16 C15 H15A 108.9 . .
C14 C15 H15A 108.9 . .
C16 C15 H15B 108.9 . .
C14 C15 H15B 108.9 . .
H15A C15 H15B 107.8 . .
C15 C16 C17 115.9(7) . .
C15 C16 H16A 108.3 . .
C17 C16 H16A 108.3 . .
C15 C16 H16B 108.3 . .
C17 C16 H16B 108.3 . .
H16A C16 H16B 107.4 . .
N7 C17 C16 113.2(7) . .
N7 C17 H17A 108.9 . .
C16 C17 H17A 108.9 . .
N7 C17 H17B 108.9 . .
C16 C17 H17B 108.9 . .
H17A C17 H17B 107.7 . .
C20 C18 N7 105.0(6) . .
C20 C18 H18 127.5 . .
N7 C18 H18 127.5 . .
N8 C19 N7 111.0(6) . .
N8 C19 H19 124.5 . .
N7 C19 H19 124.5 . .
C18 C20 N8 110.3(6) . .
C18 C20 H20 124.8 . .
N8 C20 H20 124.8 . .
N9 C21 N10 111.4(6) . .
N9 C21 H21 124.3 . .
N10 C21 H21 124.3 . .
N9 C22 C23 109.6(6) . .
N9 C22 H22 125.2 . .
C23 C22 H22 125.2 . .
N10 C23 C22 106.4(6) . .
N10 C23 H23 126.8 . .
C22 C23 H23 126.8 . .
N10 C24 C25 112.7(5) . .
N10 C24 H24A 109.1 . .
C25 C24 H24A 109.1 . .
N10 C24 H24B 109.1 . .
C25 C24 H24B 109.1 . .
H24A C24 H24B 107.8 . .
C25 C25 C24 111.9(8) 3_556 .
C25 C25 H25A 109.2 3_556 .
C24 C25 H25A 109.2 . .
C25 C25 H25B 109.2 3_556 .
C24 C25 H25B 109.2 . .
H25A C25 H25B 107.9 . .
C1 N1 C2 105.8(5) . .
C1 N1 Mo1 129.5(4) . .
C2 N1 Mo1 124.5(4) . .
C1 N2 C3 106.5(5) . .
C1 N2 C4 125.7(5) . .
C3 N2 C4 127.8(5) . .
C10 N3 C8 107.5(6) . .
C10 N3 C7 125.4(6) . .
C8 N3 C7 127.0(6) . .
C10 N4 C9 104.7(5) . .
C10 N4 Co1 120.1(4) . 4_565
C9 N4 Co1 131.1(5) . 4_565
C11 N5 C12 105.2(6) . .
C11 N5 Co1 121.8(4) . .
C12 N5 Co1 131.2(5) . .
C11 N6 C13 106.3(6) . .
C11 N6 C14 125.8(7) . .
C13 N6 C14 127.6(6) . .
C19 N7 C18 108.0(6) . .
C19 N7 C17 125.3(6) . .
C18 N7 C17 126.5(6) . .
C19 N8 C20 105.6(5) . .
C19 N8 Co1 125.7(4) . 3_657
C20 N8 Co1 128.6(5) . 3_657
C21 N9 C22 105.1(5) . .
C21 N9 Co1 122.8(4) . .
C22 N9 Co1 131.2(4) . .
C23 N10 C21 107.4(5) . .
C23 N10 C24 128.1(5) . .
C21 N10 C24 124.2(6) . .
Mo1 O2 Co1 156.2(2) . 3_656
Mo3 O3 Mo1 147.2(2) 3_656 .
Mo3 O3 Mo2 107.82(16) 3_656 .
Mo1 O3 Mo2 104.41(14) . .
Mo2 O4 Mo1 111.13(16) . .
Mo2 O4 Mo4 113.92(15) . .
Mo1 O4 Mo4 91.58(13) . .
Mo1 O13 Mo4 113.57(18) . .
Mo3 O10 Mo4 114.19(18) . .
Mo2 O7 Mo3 103.02(15) 3_656 .
Mo2 O7 Mo4 154.01(19) 3_656 .
Mo3 O7 Mo4 92.91(13) . .
Mo2 O7 Mo2 102.01(14) 3_656 .
Mo3 O7 Mo2 95.63(13) . .
Mo4 O7 Mo2 96.63(12) . .
Mo2 O6 Mo3 117.97(18) . .
Mo3 O8 Co1 136.7(2) . .

loop_
_geom_bond_atom_site_label_1
_geom_bond_atom_site_label_2
_geom_bond_distance
_geom_bond_site_symmetry_2
Co1 N9 2.100(5) .
Co1 N8 2.102(5) 3_657
Co1 N5 2.108(5) .
Co1 O2 2.118(4) 3_656
Co1 N4 2.123(5) 4_666
Co1 O8 2.343(4) .
Mo1 O1 1.705(4) .
Mo1 O2 1.727(4) .
Mo1 O13 1.875(3) .
Mo1 O3 2.117(3) .
Mo1 O4 2.159(4) .
Mo1 N1 2.236(4) .
Mo1 Mo4 3.2096(7) .
Mo2 O5 1.691(4) .
Mo2 O6 1.749(4) .
Mo2 O4 1.900(3) .
Mo2 O7 1.951(3) 3_656
Mo2 O3 2.124(4) .
Mo2 O7 2.505(3) .
Mo3 O9 1.707(4) .
Mo3 O8 1.731(4) .
Mo3 O10 1.904(4) .
Mo3 O3 1.925(3) 3_656
Mo3 O7 2.227(4) .
Mo3 O6 2.333(4) .
Mo4 O11 1.690(4) .
Mo4 O12 1.708(4) .
Mo4 O10 1.944(4) .
Mo4 O13 1.961(4) .
Mo4 O7 2.231(3) .
Mo4 O4 2.316(3) .
C1 N1 1.324(7) .
C1 N2 1.346(7) .
C1 H1 0.9300 .
C2 C3 1.339(9) .
C2 N1 1.367(7) .
C2 H2 0.9300 .
C3 N2 1.366(8) .
C3 H3 0.9300 .
C4 N2 1.447(8) .
C4 C5 1.534(9) .
C4 H4A 0.9700 .
C4 H4B 0.9700 .
C5 C6 1.499(10) .
C5 H5A 0.9700 .
C5 H5B 0.9700 .
C6 C7 1.541(10) .
C6 H6A 0.9700 .
C6 H6B 0.9700 .
C7 N3 1.463(8) .
C7 H7A 0.9700 .
C7 H7B 0.9700 .
C8 C9 1.356(9) .
C8 N3 1.358(8) .
C8 H8 0.9300 .
C9 N4 1.375(8) .
C9 H9 0.9300 .
C10 N4 1.324(8) .
C10 N3 1.349(8) .
C10 H10 0.9300 .
C11 N5 1.307(8) .
C11 N6 1.342(8) .
C11 H11 0.9300 .
C12 C13 1.349(10) .
C12 N5 1.389(8) .
C12 H12 0.9300 .
C13 N6 1.355(9) .
C13 H13 0.9300 .
C14 N6 1.457(9) .
C14 C15 1.554(11) .
C14 H14A 0.9700 .
C14 H14B 0.9700 .
C15 C16 1.473(10) .
C15 H15A 0.9700 .
C15 H15B 0.9700 .
C16 C17 1.497(10) .
C16 H16A 0.9700 .
C16 H16B 0.9700 .
C17 N7 1.462(9) .
C17 H17A 0.9700 .
C17 H17B 0.9700 .
C18 C20 1.363(9) .
C18 N7 1.371(8) .
C18 H18 0.9300 .
C19 N8 1.310(8) .
C19 N7 1.357(8) .
C19 H19 0.9300 .
C20 N8 1.382(8) .
C20 H20 0.9300 .
C21 N9 1.308(7) .
C21 N10 1.339(7) .
C21 H21 0.9300 .
C22 N9 1.352(8) .
C22 C23 1.358(9) .
C22 H22 0.9300 .
C23 N10 1.328(8) .
C23 H23 0.9300 .
C24 N10 1.479(8) .
C24 C25 1.528(9) .
C24 H24A 0.9700 .
C24 H24B 0.9700 .
C25 C25 1.473(14) 3_556
C25 H25A 0.9700 .
C25 H25B 0.9700 .
N4 Co1 2.123(5) 4_565
N8 Co1 2.102(5) 3_657
O2 Co1 2.118(4) 3_656
O3 Mo3 1.925(3) 3_656
O7 Mo2 1.951(3) 3_656

loop_
_geom_torsion_atom_site_label_1
_geom_torsion_atom_site_label_2
_geom_torsion_atom_site_label_3
_geom_torsion_atom_site_label_4
_geom_torsion
_geom_torsion_site_symmetry_1
_geom_torsion_site_symmetry_4
O1 Mo1 Mo4 O11 -98.1(2) . .
O2 Mo1 Mo4 O11 14.8(3) . .
O13 Mo1 Mo4 O11 8.0(3) . .
O3 Mo1 Mo4 O11 103.1(2) . .
O4 Mo1 Mo4 O11 163.0(2) . .
N1 Mo1 Mo4 O11 -180.0(2) . .
O1 Mo1 Mo4 O12 8.4(2) . .
O2 Mo1 Mo4 O12 121.4(2) . .
O13 Mo1 Mo4 O12 114.6(3) . .
O3 Mo1 Mo4 O12 -150.30(18) . .
O4 Mo1 Mo4 O12 -90.44(19) . .
N1 Mo1 Mo4 O12 -73.4(2) . .
O1 Mo1 Mo4 O10 104.80(19) . .
O2 Mo1 Mo4 O10 -142.3(2) . .
O13 Mo1 Mo4 O10 -149.0(2) . .
O3 Mo1 Mo4 O10 -53.93(16) . .
O4 Mo1 Mo4 O10 5.93(17) . .
N1 Mo1 Mo4 O10 23.0(2) . .
O1 Mo1 Mo4 O13 -106.1(2) . .
O2 Mo1 Mo4 O13 6.8(3) . .
O3 Mo1 Mo4 O13 95.1(2) . .
O4 Mo1 Mo4 O13 155.0(2) . .
N1 Mo1 Mo4 O13 172.0(3) . .
O1 Mo1 Mo4 O7 169.40(17) . .
O2 Mo1 Mo4 O7 -77.7(2) . .
O13 Mo1 Mo4 O7 -84.5(2) . .
O3 Mo1 Mo4 O7 10.66(13) . .
O4 Mo1 Mo4 O7 70.53(15) . .
N1 Mo1 Mo4 O7 87.55(18) . .
O1 Mo1 Mo4 O4 98.87(19) . .
O2 Mo1 Mo4 O4 -148.2(2) . .
O13 Mo1 Mo4 O4 -155.0(2) . .
O3 Mo1 Mo4 O4 -59.87(15) . .
N1 Mo1 Mo4 O4 17.02(19) . .
N1 C2 C3 N2 1.3(8) . .
N2 C4 C5 C6 -66.2(8) . .
C4 C5 C6 C7 -168.3(6) . .
C5 C6 C7 N3 -71.2(8) . .
N3 C8 C9 N4 0.8(9) . .
N5 C12 C13 N6 -1.1(9) . .
N6 C14 C15 C16 -174.7(7) . .
C14 C15 C16 C17 -82.0(10) . .
C15 C16 C17 N7 -65.3(10) . .
N7 C18 C20 N8 -0.3(7) . .
N9 C22 C23 N10 0.5(10) . .
N10 C24 C25 C25 70.6(9) . 3_556
N2 C1 N1 C2 0.4(7) . .
N2 C1 N1 Mo1 -174.3(4) . .
C3 C2 N1 C1 -1.1(8) . .
C3 C2 N1 Mo1 173.9(5) . .
O1 Mo1 N1 C1 177.5(5) . .
O2 Mo1 N1 C1 73.4(5) . .
O13 Mo1 N1 C1 -79.4(8) . .
O3 Mo1 N1 C1 -13.8(5) . .
O4 Mo1 N1 C1 -83.8(5) . .
Mo4 Mo1 N1 C1 -96.1(5) . .
O1 Mo1 N1 C2 3.8(5) . .
O2 Mo1 N1 C2 -100.4(5) . .
O13 Mo1 N1 C2 106.8(7) . .
O3 Mo1 N1 C2 172.4(5) . .
O4 Mo1 N1 C2 102.4(5) . .
Mo4 Mo1 N1 C2 90.2(5) . .
N1 C1 N2 C3 0.4(7) . .
N1 C1 N2 C4 179.9(5) . .
C2 C3 N2 C1 -1.1(8) . .
C2 C3 N2 C4 179.5(6) . .
C5 C4 N2 C1 109.9(7) . .
C5 C4 N2 C3 -70.8(9) . .
N4 C10 N3 C8 1.5(8) . .
N4 C10 N3 C7 -176.1(6) . .
C9 C8 N3 C10 -1.4(8) . .
C9 C8 N3 C7 176.2(6) . .
C6 C7 N3 C10 80.2(8) . .
C6 C7 N3 C8 -96.9(9) . .
N3 C10 N4 C9 -1.0(8) . .
N3 C10 N4 Co1 158.7(4) . 4_565
C8 C9 N4 C10 0.1(8) . .
C8 C9 N4 Co1 -156.4(5) . 4_565
N6 C11 N5 C12 -1.5(8) . .
N6 C11 N5 Co1 164.9(4) . .
C13 C12 N5 C11 1.5(8) . .
C13 C12 N5 Co1 -163.0(6) . .
N9 Co1 N5 C11 40.2(17) . .
N8 Co1 N5 C11 -147.5(5) 3_657 .
O2 Co1 N5 C11 125.4(5) 3_656 .
N4 Co1 N5 C11 -49.3(5) 4_666 .
O8 Co1 N5 C11 36.4(5) . .
N9 Co1 N5 C12 -157.4(12) . .
N8 Co1 N5 C12 15.0(6) 3_657 .
O2 Co1 N5 C12 -72.1(6) 3_656 .
N4 Co1 N5 C12 113.1(6) 4_666 .
O8 Co1 N5 C12 -161.2(6) . .
N5 C11 N6 C13 0.8(9) . .
N5 C11 N6 C14 -172.4(7) . .
C12 C13 N6 C11 0.2(9) . .
C12 C13 N6 C14 173.3(8) . .
C15 C14 N6 C11 62.7(10) . .
C15 C14 N6 C13 -109.1(9) . .
N8 C19 N7 C18 -1.5(7) . .
N8 C19 N7 C17 -176.1(6) . .
C20 C18 N7 C19 1.1(7) . .
C20 C18 N7 C17 175.6(6) . .
C16 C17 N7 C19 103.3(8) . .
C16 C17 N7 C18 -70.3(9) . .
N7 C19 N8 C20 1.3(7) . .
N7 C19 N8 Co1 178.5(4) . 3_657
C18 C20 N8 C19 -0.6(7) . .
C18 C20 N8 Co1 -177.7(4) . 3_657
N10 C21 N9 C22 -0.1(8) . .
N10 C21 N9 Co1 -170.6(4) . .
C23 C22 N9 C21 -0.2(9) . .
C23 C22 N9 Co1 169.1(5) . .
N8 Co1 N9 C21 -133.6(5) 3_657 .
N5 Co1 N9 C21 38.7(16) . .
O2 Co1 N9 C21 -46.6(5) 3_656 .
N4 Co1 N9 C21 127.8(5) 4_666 .
O8 Co1 N9 C21 42.4(5) . .
N8 Co1 N9 C22 58.6(7) 3_657 .
N5 Co1 N9 C22 -129.1(14) . .
O2 Co1 N9 C22 145.7(7) 3_656 .
N4 Co1 N9 C22 -39.9(7) 4_666 .
O8 Co1 N9 C22 -125.3(7) . .
C22 C23 N10 C21 -0.5(9) . .
C22 C23 N10 C24 -174.1(7) . .
N9 C21 N10 C23 0.4(8) . .
N9 C21 N10 C24 174.3(5) . .
C25 C24 N10 C23 -120.3(8) . .
C25 C24 N10 C21 67.1(8) . .
O1 Mo1 O2 Co1 -160.8(5) . 3_656
O13 Mo1 O2 Co1 95.0(6) . 3_656
O3 Mo1 O2 Co1 1.4(5) . 3_656
O4 Mo1 O2 Co1 11.3(9) . 3_656
N1 Mo1 O2 Co1 -77.8(6) . 3_656
Mo4 Mo1 O2 Co1 91.1(6) . 3_656
O1 Mo1 O3 Mo3 136.1(4) . 3_656
O2 Mo1 O3 Mo3 9.9(4) . 3_656
O13 Mo1 O3 Mo3 -90.3(4) . 3_656
O4 Mo1 O3 Mo3 -166.0(4) . 3_656
N1 Mo1 O3 Mo3 104.1(4) . 3_656
Mo4 Mo1 O3 Mo3 -124.3(3) . 3_656
O1 Mo1 O3 Mo2 -54.7(5) . .
O2 Mo1 O3 Mo2 179.10(17) . .
O13 Mo1 O3 Mo2 78.83(17) . .
O4 Mo1 O3 Mo2 3.15(13) . .
N1 Mo1 O3 Mo2 -86.77(17) . .
Mo4 Mo1 O3 Mo2 44.84(12) . .
O5 Mo2 O3 Mo3 -86.86(19) . 3_656
O6 Mo2 O3 Mo3 89.8(4) . 3_656
O4 Mo2 O3 Mo3 170.37(19) . 3_656
O7 Mo2 O3 Mo3 15.18(15) 3_656 3_656
O7 Mo2 O3 Mo3 94.68(16) . 3_656
O5 Mo2 O3 Mo1 99.28(18) . .
O6 Mo2 O3 Mo1 -84.1(4) . .
O4 Mo2 O3 Mo1 -3.49(14) . .
O7 Mo2 O3 Mo1 -158.68(18) 3_656 .
O7 Mo2 O3 Mo1 -79.18(14) . .
O5 Mo2 O4 Mo1 -91.3(2) . .
O6 Mo2 O4 Mo1 161.31(17) . .
O7 Mo2 O4 Mo1 42.4(3) 3_656 .
O3 Mo2 O4 Mo1 3.55(14) . .
O7 Mo2 O4 Mo1 90.34(16) . .
O5 Mo2 O4 Mo4 166.98(18) . .
O6 Mo2 O4 Mo4 59.5(2) . .
O7 Mo2 O4 Mo4 -59.3(3) 3_656 .
O3 Mo2 O4 Mo4 -98.21(18) . .
O7 Mo2 O4 Mo4 -11.43(14) . .
O1 Mo1 O4 Mo2 158.03(19) . .
O2 Mo1 O4 Mo2 -14.2(5) . .
O13 Mo1 O4 Mo2 -102.44(19) . .
O3 Mo1 O4 Mo2 -3.66(15) . .
N1 Mo1 O4 Mo2 76.33(18) . .
Mo4 Mo1 O4 Mo2 -116.5(2) . .
O1 Mo1 O4 Mo4 -85.51(16) . .
O2 Mo1 O4 Mo4 102.3(4) . .
O13 Mo1 O4 Mo4 14.01(13) . .
O3 Mo1 O4 Mo4 112.80(14) . .
N1 Mo1 O4 Mo4 -167.21(14) . .
O11 Mo4 O4 Mo2 52.3(7) . .
O12 Mo4 O4 Mo2 -158.1(2) . .
O10 Mo4 O4 Mo2 -61.25(19) . .
O13 Mo4 O4 Mo2 100.3(2) . .
O7 Mo4 O4 Mo2 12.95(16) . .
Mo1 Mo4 O4 Mo2 114.0(2) . .
O11 Mo4 O4 Mo1 -61.7(7) . .
O12 Mo4 O4 Mo1 87.86(17) . .
O10 Mo4 O4 Mo1 -175.25(14) . .
O13 Mo4 O4 Mo1 -13.72(13) . .
O7 Mo4 O4 Mo1 -101.05(14) . .
O1 Mo1 O13 Mo4 77.8(2) . .
O2 Mo1 O13 Mo4 -175.06(19) . .
O3 Mo1 O13 Mo4 -86.5(2) . .
O4 Mo1 O13 Mo4 -18.17(17) . .
N1 Mo1 O13 Mo4 -22.7(7) . .
O11 Mo4 O13 Mo1 -173.7(2) . .
O12 Mo4 O13 Mo1 -67.5(2) . .
O10 Mo4 O13 Mo1 58.2(4) . .
O7 Mo4 O13 Mo1 91.84(19) . .
O4 Mo4 O13 Mo1 17.34(16) . .
O9 Mo3 O10 Mo4 78.2(2) . .
O8 Mo3 O10 Mo4 -174.58(18) . .
O3 Mo3 O10 Mo4 -34.9(4) 3_656 .
O7 Mo3 O10 Mo4 -19.65(17) . .
O6 Mo3 O10 Mo4 -93.32(19) . .
O11 Mo4 O10 Mo3 -72.7(2) . .
O12 Mo4 O10 Mo3 -178.8(2) . .
O13 Mo4 O10 Mo3 54.7(4) . .
O7 Mo4 O10 Mo3 19.70(17) . .
O4 Mo4 O10 Mo3 93.47(18) . .
Mo1 Mo4 O10 Mo3 89.47(19) . .
O9 Mo3 O7 Mo2 80.22(18) . 3_656
O8 Mo3 O7 Mo2 -85.7(4) . 3_656
O10 Mo3 O7 Mo2 174.84(18) . 3_656
O3 Mo3 O7 Mo2 -14.27(14) 3_656 3_656
O6 Mo3 O7 Mo2 -102.57(16) . 3_656
O9 Mo3 O7 Mo4 -79.09(16) . .
O8 Mo3 O7 Mo4 115.0(4) . .
O10 Mo3 O7 Mo4 15.53(13) . .
O3 Mo3 O7 Mo4 -173.58(16) 3_656 .
O6 Mo3 O7 Mo4 98.11(14) . .
O9 Mo3 O7 Mo2 -176.05(14) . .
O8 Mo3 O7 Mo2 18.0(4) . .
O10 Mo3 O7 Mo2 -81.43(15) . .
O3 Mo3 O7 Mo2 89.46(14) 3_656 .
O6 Mo3 O7 Mo2 1.15(11) . .
O11 Mo4 O7 Mo2 -43.8(4) . 3_656
O12 Mo4 O7 Mo2 152.8(5) . 3_656
O10 Mo4 O7 Mo2 -143.5(5) . 3_656
O13 Mo4 O7 Mo2 52.7(4) . 3_656
O4 Mo4 O7 Mo2 126.7(4) . 3_656
Mo1 Mo4 O7 Mo2 85.2(4) . 3_656
O11 Mo4 O7 Mo3 84.42(18) . .
O12 Mo4 O7 Mo3 -78.9(5) . .
O10 Mo4 O7 Mo3 -15.26(13) . .
O13 Mo4 O7 Mo3 -179.04(15) . .
O4 Mo4 O7 Mo3 -105.01(14) . .
Mo1 Mo4 O7 Mo3 -146.53(10) . .
O11 Mo4 O7 Mo2 -179.57(17) . .
O12 Mo4 O7 Mo2 17.1(5) . .
O10 Mo4 O7 Mo2 80.75(15) . .
O13 Mo4 O7 Mo2 -83.02(14) . .
O4 Mo4 O7 Mo2 -9.00(11) . .
Mo1 Mo4 O7 Mo2 -50.52(9) . .
O5 Mo2 O7 Mo2 157(5) . 3_656
O6 Mo2 O7 Mo2 103.11(18) . 3_656
O4 Mo2 O7 Mo2 -150.87(19) . 3_656
O7 Mo2 O7 Mo2 0.0 3_656 3_656
O3 Mo2 O7 Mo2 -74.97(15) . 3_656
O5 Mo2 O7 Mo3 52(5) . .
O6 Mo2 O7 Mo3 -1.51(14) . .
O4 Mo2 O7 Mo3 104.52(15) . .
O7 Mo2 O7 Mo3 -104.62(18) 3_656 .
O3 Mo2 O7 Mo3 -179.59(14) . .
O5 Mo2 O7 Mo4 -42(5) . .
O6 Mo2 O7 Mo4 -95.11(16) . .
O4 Mo2 O7 Mo4 10.91(14) . .
O7 Mo2 O7 Mo4 161.8(2) 3_656 .
O3 Mo2 O7 Mo4 86.81(14) . .
O5 Mo2 O6 Mo3 -176.77(18) . .
O4 Mo2 O6 Mo3 -68.8(2) . .
O7 Mo2 O6 Mo3 76.46(19) 3_656 .
O3 Mo2 O6 Mo3 6.7(5) . .
O7 Mo2 O6 Mo3 1.62(15) . .
O9 Mo3 O6 Mo2 14.8(10) . .
O8 Mo3 O6 Mo2 -175.0(2) . .
O10 Mo3 O6 Mo2 75.3(2) . .
O3 Mo3 O6 Mo2 -75.3(2) 3_656 .
O7 Mo3 O6 Mo2 -1.86(17) . .
O9 Mo3 O8 Co1 -79.3(3) . .
O10 Mo3 O8 Co1 178.4(2) . .
O3 Mo3 O8 Co1 20.4(3) 3_656 .
O7 Mo3 O8 Co1 86.4(5) . .
O6 Mo3 O8 Co1 102.4(3) . .
N9 Co1 O8 Mo3 -113.6(3) . .
N8 Co1 O8 Mo3 0(2) 3_657 .
N5 Co1 O8 Mo3 65.9(3) . .
O2 Co1 O8 Mo3 -24.0(3) 3_656 .
N4 Co1 O8 Mo3 153.6(3) 4_666 .
